data_7241218
loop_
_publ_author_name
'Li, Ning-Fang'
'Han, Ye-Min'
'Li, Jia-Nian'
'Cao, Jia-Peng'
'Du, Ze-Yu'
'Xu, Yan'

_publ_section_title
;
 Two 3D Mn-based coordination polymers: synthesis, structure and
 magnetocaloric effect
;
_journal_issue 56
_journal_name_full 'RSC Advances'
_journal_page_first 33628
_journal_page_last 33634
_journal_paper_doi 10.1039/D0RA05926A
_journal_volume 10
_journal_year 2020
_chemical_formula_sum 'C132 H123 Mn18 N18 O73'
_chemical_formula_weight 4118.40
_space_group_crystal_system trigonal
_space_group_IT_number 147
_space_group_name_Hall '-P 3'
_space_group_name_H-M_alt 'P -3'
_atom_sites_solution_hydrogens geom
_audit_creation_method SHELXL-2018/3
_audit_update_record
;
2020-08-23 deposited with the CCDC.	2020-08-24 downloaded from the CCDC.
;
_cell_angle_alpha 90
_cell_angle_beta 90
_cell_angle_gamma 120
_cell_formula_units_Z 1
_cell_length_a 24.293(8)
_cell_length_b 24.293(8)
_cell_length_c 9.537(5)
_cell_measurement_reflns_used 9544
_cell_measurement_temperature 296(2)
_cell_measurement_theta_max 25.485
_cell_measurement_theta_min 2.3425
_cell_volume 4874(3)
_computing_cell_refinement 'SAINT (Bruker, 2005)'
_computing_data_collection 'APEX2 (Bruker, 2005)'
_computing_data_reduction SAINT
_computing_molecular_graphics SHELXTL
_computing_publication_material SHELXTL
_computing_structure_refinement 'SHELXL-2018/3 (Sheldrick, 2018)'
_computing_structure_solution 'SHELXL-2018/3 (Sheldrick, 2018)'
_diffrn_ambient_temperature 296(2)
_diffrn_measured_fraction_theta_full 0.999
_diffrn_measured_fraction_theta_max 0.998
_diffrn_measurement_device_type 'Bruker Apex2 CCD'
_diffrn_measurement_method '\w scans'
_diffrn_radiation_type MoK\a
_diffrn_radiation_wavelength 0.71073
_diffrn_reflns_av_R_equivalents 0.0763
_diffrn_reflns_av_unetI/netI 0.0421
_diffrn_reflns_Laue_measured_fraction_full 0.999
_diffrn_reflns_Laue_measured_fraction_max 0.998
_diffrn_reflns_limit_h_max 27
_diffrn_reflns_limit_h_min -29
_diffrn_reflns_limit_k_max 29
_diffrn_reflns_limit_k_min -28
_diffrn_reflns_limit_l_max 11
_diffrn_reflns_limit_l_min -11
_diffrn_reflns_number 35161
_diffrn_reflns_point_group_measured_fraction_full 0.999
_diffrn_reflns_point_group_measured_fraction_max 0.998
_diffrn_reflns_theta_full 25.242
_diffrn_reflns_theta_max 25.484
_diffrn_reflns_theta_min 1.676
_exptl_absorpt_coefficient_mu 1.204
_exptl_absorpt_correction_T_max 0.859
_exptl_absorpt_correction_T_min 0.831
_exptl_absorpt_correction_type multi-scan
_exptl_absorpt_process_details '(SADABS; Sheldrick, 2003)'
_exptl_crystal_colour colorless
_exptl_crystal_density_diffrn 1.403
_exptl_crystal_description rodlike
_exptl_crystal_F_000 2075
_exptl_crystal_size_max 0.160
_exptl_crystal_size_mid 0.130
_exptl_crystal_size_min 0.130
_refine_diff_density_max 0.754
_refine_diff_density_min -0.533
_refine_diff_density_rms 0.070
_refine_ls_extinction_method none
_refine_ls_goodness_of_fit_ref 1.081
_refine_ls_hydrogen_treatment constr
_refine_ls_matrix_type full
_refine_ls_number_parameters 388
_refine_ls_number_reflns 6053
_refine_ls_number_restraints 66
_refine_ls_restrained_S_all 1.128
_refine_ls_R_factor_all 0.0459
_refine_ls_R_factor_gt 0.0365
_refine_ls_shift/su_max 0.001
_refine_ls_shift/su_mean 0.000
_refine_ls_structure_factor_coef Fsqd
_refine_ls_weighting_details 'w=1/[\s^2^(Fo^2^)+(0.0641P)^2^+1.1020P] where P=(Fo^2^+2Fc^2^)/3'
_refine_ls_weighting_scheme calc
_refine_ls_wR_factor_gt 0.1071
_refine_ls_wR_factor_ref 0.1114
_reflns_Friedel_coverage 0.000
_reflns_number_gt 5041
_reflns_number_total 6053
_reflns_threshold_expression 'I > 2\s(I)'
_cod_data_source_file d0ra05926a2.cif
_cod_data_source_block a01_sq_sq
_cod_depositor_comments 'Adding full bibliography for 7241218--7241219.cif.'
_cod_original_cell_volume 4874(4)
_cod_database_code 7241218
_shelx_shelxl_version_number 2018/3
_shelx_space_group_comment
;
The symmetry employed for this shelxl refinement is uniquely defined
by the following loop, which should always be used as a source of
symmetry information in preference to the above space-group names.
They are only intended as comments.
;
_shelx_estimated_absorpt_t_min 0.831
_shelx_estimated_absorpt_t_max 0.859
_platon_squeeze_special_details
;
A solvent mask was calculated and 263 electrons were 
found in a volume of 1401\%A^3 in 2 voids. 
This is consistent with the presence of 
7[H2O], 0.5[H2O] per formula unit.
;

loop_
_space_group_symop_operation_xyz
'x, y, z'
'-y, x-y, z'
'-x+y, -x, z'
'-x, -y, -z'
'y, -x+y, -z'
'x-y, x, -z'

loop_
_atom_site_label
_atom_site_type_symbol
_atom_site_fract_x
_atom_site_fract_y
_atom_site_fract_z
_atom_site_U_iso_or_equiv
_atom_site_adp_type
_atom_site_occupancy
_atom_site_site_symmetry_order
_atom_site_calc_flag
_atom_site_refinement_flags_posn
_atom_site_refinement_flags_adp
_atom_site_refinement_flags_occupancy
_atom_site_disorder_assembly
_atom_site_disorder_group
Mn1 Mn -0.57888(2) 0.27452(2) 1.10280(4) 0.02061(12) Uani 1 1 d . . . . .
Mn2 Mn -0.75239(2) 0.20794(2) 1.07907(4) 0.02050(12) Uani 1 1 d . . . . .
Mn3 Mn -0.67681(2) 0.11168(2) 1.01015(4) 0.02002(12) Uani 1 1 d . . . . .
O1 O -0.67362(8) 0.19223(8) 1.11709(18) 0.0209(4) Uani 1 1 d . . . . .
O2 O -0.74799(10) 0.21161(10) 0.8513(2) 0.0324(5) Uani 1 1 d . . . . .
O3 O -0.58878(10) 0.27264(9) 0.8765(2) 0.0347(5) Uani 1 1 d . . . . .
O4 O -0.77444(10) 0.28538(10) 0.79844(19) 0.0324(5) Uani 1 1 d . . . . .
O5 O -0.83595(9) 0.22537(9) 1.0759(2) 0.0256(4) Uani 1 1 d . . . . .
N1 N -0.57572(12) 0.26423(11) 0.3512(2) 0.0315(6) Uani 1 1 d . . . . .
N2 N -0.76524(11) 0.20739(11) 0.3231(2) 0.0281(5) Uani 1 1 d . . . . .
O8 O -0.61103(9) 0.34033(9) 1.1494(2) 0.0349(5) Uani 1 1 d . . . . .
O2A O -0.70996(9) 0.31185(9) 1.0918(2) 0.0258(4) Uani 1 1 d . . . . .
O6 O -0.63307(10) 0.16889(9) 0.8280(2) 0.0337(5) Uani 1 1 d . . . . .
O3A O -0.92345(9) 0.18496(9) 0.9469(2) 0.0347(5) Uani 1 1 d . . . . .
C6 C -0.60616(13) 0.22631(13) 0.7958(3) 0.0260(6) Uani 1 1 d . . . . .
C19 C -0.65623(13) 0.34989(12) 1.1459(3) 0.0244(6) Uani 1 1 d . . . . .
C3 C -0.59352(13) 0.24131(13) 0.6404(3) 0.0269(6) Uani 1 1 d . . . . .
C12 C -0.76156(13) 0.24285(12) 0.7683(3) 0.0233(6) Uani 1 1 d . . . . .
C10 C -0.77008(14) 0.26742(14) 0.5167(3) 0.0304(7) Uani 1 1 d . . . . .
H10A H -0.774292 0.301457 0.547414 0.036 Uiso 1 1 calc R U . . .
C4 C -0.59296(15) 0.19707(14) 0.5489(3) 0.0341(7) Uani 1 1 d . . . . .
H4A H -0.598794 0.158611 0.582769 0.041 Uiso 1 1 calc R U . . .
C21 C -0.89334(13) 0.18316(13) 1.0507(3) 0.0253(6) Uani 1 1 d . . . . .
C8 C -0.75717(14) 0.17866(14) 0.5603(3) 0.0303(6) Uani 1 1 d . . . . .
H8A H -0.752342 0.151328 0.620745 0.036 Uiso 1 1 calc R U . . .
C9 C -0.76267(12) 0.22886(13) 0.6129(3) 0.0230(6) Uani 1 1 d . . . . .
C11 C -0.77117(15) 0.25523(14) 0.3759(3) 0.0322(7) Uani 1 1 d . . . . .
H11A H -0.776339 0.281742 0.313538 0.039 Uiso 1 1 calc R U . . .
C5 C -0.58375(15) 0.21048(15) 0.4085(3) 0.0361(7) Uani 1 1 d . . . . .
H5A H -0.583042 0.180370 0.349485 0.043 Uiso 1 1 calc R U . . .
C7 C -0.75896(14) 0.16967(14) 0.4165(3) 0.0304(7) Uani 1 1 d . . . . .
H7A H -0.755619 0.135518 0.382877 0.036 Uiso 1 1 calc R U . . .
C1 C -0.57546(19) 0.30684(16) 0.4403(3) 0.0479(9) Uani 1 1 d . . . . .
H1A H -0.569148 0.345049 0.403588 0.057 Uiso 1 1 calc R U . . .
C2 C -0.58398(18) 0.29768(15) 0.5833(3) 0.0451(9) Uani 1 1 d . . . . .
H2A H -0.583299 0.329044 0.640413 0.054 Uiso 1 1 calc R U . . .
C22 C -0.92621(15) 0.12943(16) 1.1531(4) 0.0430(8) Uani 1 1 d . . . . .
H22A H -0.897328 0.134290 1.227102 0.065 Uiso 1 1 calc R U . . .
H22B H -0.962465 0.129840 1.191849 0.065 Uiso 1 1 calc R U . . .
H22C H -0.939839 0.089785 1.105788 0.065 Uiso 1 1 calc R U . . .
C20 C -0.64809(18) 0.40909(18) 1.2181(5) 0.0599(11) Uani 1 1 d . . . . .
H20A H -0.686336 0.411151 1.208042 0.090 Uiso 1 1 calc R U . . .
H20B H -0.639530 0.407576 1.315908 0.090 Uiso 1 1 calc R U . . .
H20C H -0.613254 0.446025 1.176258 0.090 Uiso 1 1 calc R U . . .
O1A O -0.29014(10) 0.58640(9) 1.0851(3) 0.0404(6) Uani 1 1 d . . . . .
O9 O -0.24876(9) 0.52312(10) 1.0906(3) 0.0405(5) Uani 1 1 d . . . . .
N3 N -0.48115(11) 0.36659(10) 1.0974(3) 0.0358(6) Uani 1 1 d D . . . .
C15 C -0.36025(12) 0.47503(12) 1.0919(3) 0.0308(7) Uani 1 1 d D . . . .
C13A C -0.4720(2) 0.42278(17) 1.0531(5) 0.0431(17) Uani 0.5 1 d D U P A 1
H13A H -0.506683 0.425817 1.022286 0.052 Uiso 0.5 1 calc R U P A 1
C14A C -0.41371(17) 0.4752(3) 1.0518(5) 0.0418(16) Uani 0.5 1 d D U P A 1
H14A H -0.410068 0.513378 1.021948 0.050 Uiso 0.5 1 calc R U P A 1
C16A C -0.3701(3) 0.41827(18) 1.1409(6) 0.0504(18) Uani 0.5 1 d D U P A 1
H16A H -0.335611 0.415414 1.174250 0.060 Uiso 0.5 1 calc R U P A 1
C17A C -0.42869(19) 0.3656(3) 1.1426(6) 0.0517(19) Uani 0.5 1 d D U P A 1
H17A H -0.433023 0.327669 1.175880 0.062 Uiso 0.5 1 calc R U P A 1
C13B C -0.4682(2) 0.42346(17) 1.1474(5) 0.0466(18) Uani 0.5 1 d D U P A 2
H13B H -0.501676 0.426445 1.186783 0.056 Uiso 0.5 1 calc R U P A 2
C14B C -0.41066(18) 0.4766(2) 1.1451(5) 0.0446(18) Uani 0.5 1 d D U P A 2
H14B H -0.405820 0.514472 1.180487 0.054 Uiso 0.5 1 calc R U P A 2
C16B C -0.3706(3) 0.41910(18) 1.0362(6) 0.0506(18) Uani 0.5 1 d D U P A 2
H16B H -0.337228 0.416515 0.995214 0.061 Uiso 0.5 1 calc R U P A 2
C17B C -0.42966(19) 0.3670(3) 1.0405(6) 0.0532(19) Uani 0.5 1 d D U P A 2
H17B H -0.435182 0.329365 1.002115 0.064 Uiso 0.5 1 calc R U P A 2
C18 C -0.29428(13) 0.53290(13) 1.0884(3) 0.0280(6) Uani 1 1 d . . . . .

loop_
_atom_site_aniso_label
_atom_site_aniso_U_11
_atom_site_aniso_U_22
_atom_site_aniso_U_33
_atom_site_aniso_U_23
_atom_site_aniso_U_13
_atom_site_aniso_U_12
Mn1 0.0189(2) 0.0212(2) 0.0207(2) -0.00079(16) -0.00029(15) 0.00928(17)
Mn2 0.0242(2) 0.0232(2) 0.0173(2) -0.00163(16) -0.00152(16) 0.01428(18)
Mn3 0.0207(2) 0.0182(2) 0.0195(2) 0.00052(15) 0.00076(16) 0.00845(17)
O1 0.0203(9) 0.0202(9) 0.0219(9) -0.0009(7) -0.0010(7) 0.0098(8)
O2 0.0488(13) 0.0393(12) 0.0183(10) -0.0005(9) -0.0013(9) 0.0290(11)
O3 0.0486(13) 0.0289(11) 0.0216(11) 0.0009(9) 0.0005(9) 0.0155(10)
O4 0.0496(13) 0.0375(12) 0.0207(10) -0.0020(9) 0.0014(9) 0.0296(11)
O5 0.0218(10) 0.0249(10) 0.0305(11) 0.0027(8) -0.0007(8) 0.0120(9)
N1 0.0385(14) 0.0309(13) 0.0197(12) 0.0042(10) 0.0009(10) 0.0132(12)
N2 0.0341(13) 0.0358(14) 0.0208(12) -0.0015(10) 0.0007(10) 0.0223(12)
O8 0.0250(11) 0.0328(11) 0.0511(14) -0.0074(10) -0.0056(9) 0.0176(9)
O2A 0.0227(10) 0.0251(10) 0.0296(11) -0.0030(8) -0.0043(8) 0.0120(9)
O6 0.0460(13) 0.0261(11) 0.0257(11) 0.0053(8) 0.0086(9) 0.0155(10)
O3A 0.0332(11) 0.0318(11) 0.0423(13) -0.0057(9) -0.0126(10) 0.0187(10)
C6 0.0309(15) 0.0274(15) 0.0190(14) 0.0021(12) 0.0020(11) 0.0140(13)
C19 0.0230(14) 0.0230(14) 0.0268(15) -0.0008(11) -0.0001(11) 0.0112(12)
C3 0.0297(15) 0.0248(14) 0.0209(14) 0.0030(11) -0.0007(11) 0.0096(12)
C12 0.0255(14) 0.0250(14) 0.0190(14) 0.0001(11) 0.0004(11) 0.0122(12)
C10 0.0461(18) 0.0351(16) 0.0206(15) 0.0005(12) 0.0046(13) 0.0284(15)
C4 0.0467(18) 0.0297(16) 0.0270(15) 0.0054(12) 0.0003(14) 0.0199(15)
C21 0.0241(15) 0.0252(15) 0.0315(16) -0.0005(12) 0.0022(12) 0.0160(12)
C8 0.0439(18) 0.0321(16) 0.0226(15) 0.0041(12) 0.0027(13) 0.0249(14)
C9 0.0247(14) 0.0271(14) 0.0187(13) -0.0015(11) 0.0017(11) 0.0141(12)
C11 0.0489(19) 0.0435(18) 0.0186(14) 0.0051(13) 0.0042(13) 0.0340(16)
C5 0.051(2) 0.0367(17) 0.0249(15) -0.0006(13) 0.0027(14) 0.0250(16)
C7 0.0421(18) 0.0331(16) 0.0248(15) -0.0019(12) 0.0023(13) 0.0255(14)
C1 0.083(3) 0.0322(18) 0.0282(17) 0.0063(14) 0.0014(17) 0.0285(18)
C2 0.079(3) 0.0310(17) 0.0259(17) -0.0020(13) 0.0003(16) 0.0274(18)
C22 0.0307(17) 0.0390(18) 0.056(2) 0.0179(16) 0.0139(15) 0.0145(15)
C20 0.050(2) 0.053(2) 0.087(3) -0.039(2) -0.029(2) 0.033(2)
O1A 0.0278(11) 0.0233(11) 0.0650(16) 0.0029(10) 0.0127(10) 0.0090(9)
O9 0.0220(11) 0.0274(11) 0.0691(16) 0.0018(10) -0.0030(10) 0.0101(9)
N3 0.0218(13) 0.0275(13) 0.0525(17) -0.0014(12) 0.0022(11) 0.0080(11)
C15 0.0244(15) 0.0207(14) 0.0417(18) -0.0005(12) -0.0019(13) 0.0072(12)
C13A 0.028(3) 0.041(3) 0.063(4) 0.014(3) -0.003(3) 0.019(2)
C14A 0.031(3) 0.030(3) 0.063(4) 0.015(3) 0.004(3) 0.015(2)
C16A 0.032(3) 0.042(3) 0.072(4) 0.009(3) -0.015(3) 0.015(3)
C17A 0.043(3) 0.038(3) 0.073(4) 0.011(3) -0.012(3) 0.019(3)
C13B 0.028(3) 0.041(3) 0.071(4) -0.005(3) 0.016(3) 0.017(3)
C14B 0.035(3) 0.035(3) 0.059(4) -0.016(3) 0.011(3) 0.013(2)
C16B 0.033(3) 0.048(3) 0.068(4) -0.007(3) 0.017(3) 0.019(3)
C17B 0.046(3) 0.038(3) 0.068(4) -0.013(3) 0.011(3) 0.016(3)
C18 0.0255(15) 0.0258(15) 0.0275(15) 0.0004(12) 0.0010(12) 0.0089(12)

loop_
_atom_type_symbol
_atom_type_description
_atom_type_scat_dispersion_real
_atom_type_scat_dispersion_imag
_atom_type_scat_source
C C 0.0033 0.0016 'International Tables Vol C Tables 4.2.6.8 and 6.1.1.4'
H H 0.0000 0.0000 'International Tables Vol C Tables 4.2.6.8 and 6.1.1.4'
N N 0.0061 0.0033 'International Tables Vol C Tables 4.2.6.8 and 6.1.1.4'
O O 0.0106 0.0060 'International Tables Vol C Tables 4.2.6.8 and 6.1.1.4'
Mn Mn 0.3368 0.7283 'International Tables Vol C Tables 4.2.6.8 and 6.1.1.4'

loop_
_geom_angle_atom_site_label_1
_geom_angle_atom_site_label_2
_geom_angle_atom_site_label_3
_geom_angle
_geom_angle_site_symmetry_1
_geom_angle_site_symmetry_3
_geom_angle_publ_flag
O8 Mn1 O9 163.33(8) . 2_565 ?
O8 Mn1 O3 98.28(8) . . ?
O9 Mn1 O3 91.58(9) 2_565 . ?
O8 Mn1 O1 93.43(7) . . ?
O9 Mn1 O1 100.14(7) 2_565 . ?
O3 Mn1 O1 89.30(7) . . ?
O8 Mn1 N3 82.19(8) . . ?
O9 Mn1 N3 83.95(8) 2_565 . ?
O3 Mn1 N3 92.73(8) . . ?
O1 Mn1 N3 175.39(7) . . ?
O8 Mn1 N1 85.13(9) . 1_556 ?
O9 Mn1 N1 86.39(9) 2_565 1_556 ?
O3 Mn1 N1 173.69(8) . 1_556 ?
O1 Mn1 N1 85.19(7) . 1_556 ?
N3 Mn1 N1 92.99(9) . 1_556 ?
O3A Mn2 O1 90.70(7) 5_447 . ?
O3A Mn2 O2 85.59(8) 5_447 . ?
O1 Mn2 O2 98.35(7) . . ?
O3A Mn2 O2A 165.10(7) 5_447 . ?
O1 Mn2 O2A 104.18(7) . . ?
O2 Mn2 O2A 91.32(7) . . ?
O3A Mn2 O5 90.70(7) 5_447 . ?
O1 Mn2 O5 171.09(7) . . ?
O2 Mn2 O5 90.53(7) . . ?
O2A Mn2 O5 74.73(7) . . ?
O3A Mn2 N2 95.23(8) 5_447 1_556 ?
O1 Mn2 N2 87.68(7) . 1_556 ?
O2 Mn2 N2 173.91(8) . 1_556 ?
O2A Mn2 N2 86.36(8) . 1_556 ?
O5 Mn2 N2 83.43(7) . 1_556 ?
O6 Mn3 O4 175.63(8) . 5_447 ?
O6 Mn3 O1 90.78(7) . . ?
O4 Mn3 O1 86.65(8) 5_447 . ?
O6 Mn3 O1A 92.30(9) . 2_565 ?
O4 Mn3 O1A 84.59(8) 5_447 2_565 ?
O1 Mn3 O1A 98.47(8) . 2_565 ?
O6 Mn3 O5 96.02(8) . 5_447 ?
O4 Mn3 O5 87.99(8) 5_447 5_447 ?
O1 Mn3 O5 102.51(7) . 5_447 ?
O1A Mn3 O5 157.28(7) 2_565 5_447 ?
O6 Mn3 O2A 93.36(8) . 5_447 ?
O4 Mn3 O2A 89.38(8) 5_447 5_447 ?
O1 Mn3 O2A 175.04(7) . 5_447 ?
O1A Mn3 O2A 84.11(8) 2_565 5_447 ?
O5 Mn3 O2A 74.35(7) 5_447 5_447 ?
Mn2 O1 Mn1 116.85(8) . . ?
Mn2 O1 Mn3 116.37(8) . . ?
Mn1 O1 Mn3 110.11(7) . . ?
C12 O2 Mn2 129.43(18) . . ?
C6 O3 Mn1 128.00(18) . . ?
C12 O4 Mn3 134.95(17) . 6_567 ?
C21 O5 Mn3 124.49(17) . 6_567 ?
C21 O5 Mn2 124.93(16) . . ?
Mn3 O5 Mn2 99.82(7) 6_567 . ?
C1 N1 C5 116.0(3) . . ?
C1 N1 Mn1 122.5(2) . 1_554 ?
C5 N1 Mn1 120.7(2) . 1_554 ?
C11 N2 C7 116.3(2) . . ?
C11 N2 Mn2 116.07(18) . 1_554 ?
C7 N2 Mn2 127.04(18) . 1_554 ?
C19 O8 Mn1 145.62(19) . . ?
C19 O2A Mn2 125.29(17) . . ?
C19 O2A Mn3 134.64(17) . 6_567 ?
Mn2 O2A Mn3 100.07(7) . 6_567 ?
C6 O6 Mn3 137.49(18) . . ?
C21 O3A Mn2 125.56(18) . 6_567 ?
O6 C6 O3 127.4(3) . . ?
O6 C6 C3 116.0(2) . . ?
O3 C6 C3 116.6(2) . . ?
O8 C19 O2A 124.2(2) . . ?
O8 C19 C20 117.4(3) . . ?
O2A C19 C20 118.3(2) . . ?
C2 C3 C4 117.2(3) . . ?
C2 C3 C6 122.4(3) . . ?
C4 C3 C6 120.4(2) . . ?
O2 C12 O4 127.3(2) . . ?
O2 C12 C9 117.6(2) . . ?
O4 C12 C9 115.1(2) . . ?
C11 C10 C9 119.8(3) . . ?
C11 C10 H10A 120.1 . . ?
C9 C10 H10A 120.1 . . ?
C5 C4 C3 119.6(3) . . ?
C5 C4 H4A 120.2 . . ?
C3 C4 H4A 120.2 . . ?
O3A C21 O5 123.2(3) . . ?
O3A C21 C22 118.8(3) . . ?
O5 C21 C22 118.0(3) . . ?
C9 C8 C7 119.2(3) . . ?
C9 C8 H8A 120.4 . . ?
C7 C8 H8A 120.4 . . ?
C8 C9 C10 117.2(2) . . ?
C8 C9 C12 123.5(2) . . ?
C10 C9 C12 119.3(2) . . ?
N2 C11 C10 123.8(3) . . ?
N2 C11 H11A 118.1 . . ?
C10 C11 H11A 118.1 . . ?
N1 C5 C4 124.0(3) . . ?
N1 C5 H5A 118.0 . . ?
C4 C5 H5A 118.0 . . ?
N2 C7 C8 123.7(3) . . ?
N2 C7 H7A 118.1 . . ?
C8 C7 H7A 118.1 . . ?
N1 C1 C2 124.1(3) . . ?
N1 C1 H1A 118.0 . . ?
C2 C1 H1A 118.0 . . ?
C1 C2 C3 119.1(3) . . ?
C1 C2 H2A 120.4 . . ?
C3 C2 H2A 120.4 . . ?
C21 C22 H22A 109.5 . . ?
C21 C22 H22B 109.5 . . ?
H22A C22 H22B 109.5 . . ?
C21 C22 H22C 109.5 . . ?
H22A C22 H22C 109.5 . . ?
H22B C22 H22C 109.5 . . ?
C19 C20 H20A 109.5 . . ?
C19 C20 H20B 109.5 . . ?
H20A C20 H20B 109.5 . . ?
C19 C20 H20C 109.5 . . ?
H20A C20 H20C 109.5 . . ?
H20B C20 H20C 109.5 . . ?
C18 O1A Mn3 128.77(19) . 3_455 ?
C18 O9 Mn1 137.41(19) . 3_455 ?
C13A N3 C17A 116.1(4) . . ?
C13B N3 C17B 113.2(4) . . ?
C13A N3 Mn1 124.2(3) . . ?
C13B N3 Mn1 125.9(3) . . ?
C17A N3 Mn1 119.7(3) . . ?
C17B N3 Mn1 120.9(3) . . ?
C14A C15 C16A 114.7(4) . . ?
C14B C15 C16B 117.4(4) . . ?
C14B C15 C18 122.6(3) . . ?
C14A C15 C18 124.1(3) . . ?
C16A C15 C18 121.1(3) . . ?
C16B C15 C18 120.0(3) . . ?
N3 C13A C14A 121.8(5) . . ?
N3 C13A H13A 119.1 . . ?
C14A C13A H13A 119.1 . . ?
C13A C14A C15 123.2(5) . . ?
C13A C14A H14A 118.4 . . ?
C15 C14A H14A 118.4 . . ?
C17A C16A C15 122.0(5) . . ?
C17A C16A H16A 119.0 . . ?
C15 C16A H16A 119.0 . . ?
N3 C17A C16A 122.1(5) . . ?
N3 C17A H17A 118.9 . . ?
C16A C17A H17A 118.9 . . ?
N3 C13B C14B 125.2(5) . . ?
N3 C13B H13B 117.4 . . ?
C14B C13B H13B 117.4 . . ?
C15 C14B C13B 120.2(5) . . ?
C15 C14B H14B 119.9 . . ?
C13B C14B H14B 119.9 . . ?
C17B C16B C15 120.0(5) . . ?
C17B C16B H16B 120.0 . . ?
C15 C16B H16B 120.0 . . ?
C16B C17B N3 123.9(5) . . ?
C16B C17B H17B 118.0 . . ?
N3 C17B H17B 118.0 . . ?
O9 C18 O1A 125.6(3) . . ?
O9 C18 C15 116.9(2) . . ?
O1A C18 C15 117.5(2) . . ?

loop_
_geom_bond_atom_site_label_1
_geom_bond_atom_site_label_2
_geom_bond_distance
_geom_bond_site_symmetry_2
_geom_bond_publ_flag
Mn1 O8 2.148(2) . ?
Mn1 O9 2.156(2) 2_565 ?
Mn1 O3 2.170(2) . ?
Mn1 O1 2.1705(19) . ?
Mn1 N3 2.309(2) . ?
Mn1 N1 2.388(3) 1_556 ?
Mn2 O3A 2.132(2) 5_447 ?
Mn2 O1 2.1608(18) . ?
Mn2 O2 2.175(2) . ?
Mn2 O2A 2.202(2) . ?
Mn2 O5 2.272(2) . ?
Mn2 N2 2.348(3) 1_556 ?
Mn3 O6 2.145(2) . ?
Mn3 O4 2.146(2) 5_447 ?
Mn3 O1 2.1734(18) . ?
Mn3 O1A 2.188(2) 2_565 ?
Mn3 O5 2.216(2) 5_447 ?
Mn3 O2A 2.278(2) 5_447 ?
O2 C12 1.250(3) . ?
O3 C6 1.250(3) . ?
O4 C12 1.253(3) . ?
O5 C21 1.274(3) . ?
N1 C1 1.336(4) . ?
N1 C5 1.337(4) . ?
N2 C11 1.339(4) . ?
N2 C7 1.340(4) . ?
O8 C19 1.231(3) . ?
O2A C19 1.272(3) . ?
O6 C6 1.248(3) . ?
O3A C21 1.245(3) . ?
C6 C3 1.520(4) . ?
C19 C20 1.516(4) . ?
C3 C2 1.381(4) . ?
C3 C4 1.390(4) . ?
C12 C9 1.518(4) . ?
C10 C11 1.372(4) . ?
C10 C9 1.386(4) . ?
C10 H10A 0.9300 . ?
C4 C5 1.370(4) . ?
C4 H4A 0.9300 . ?
C21 C22 1.501(4) . ?
C8 C9 1.385(4) . ?
C8 C7 1.386(4) . ?
C8 H8A 0.9300 . ?
C11 H11A 0.9300 . ?
C5 H5A 0.9300 . ?
C7 H7A 0.9300 . ?
C1 C2 1.381(5) . ?
C1 H1A 0.9300 . ?
C2 H2A 0.9300 . ?
C22 H22A 0.9600 . ?
C22 H22B 0.9600 . ?
C22 H22C 0.9600 . ?
C20 H20A 0.9600 . ?
C20 H20B 0.9600 . ?
C20 H20C 0.9600 . ?
O1A C18 1.253(3) . ?
O9 C18 1.242(3) . ?
N3 C13A 1.337(3) . ?
N3 C13B 1.342(3) . ?
N3 C17A 1.357(3) . ?
N3 C17B 1.359(3) . ?
C15 C14B 1.344(3) . ?
C15 C14A 1.356(3) . ?
C15 C16A 1.359(3) . ?
C15 C16B 1.360(3) . ?
C15 C18 1.514(4) . ?
C13A C14A 1.351(3) . ?
C13A H13A 0.9300 . ?
C14A H14A 0.9300 . ?
C16A C17A 1.357(3) . ?
C16A H16A 0.9300 . ?
C17A H17A 0.9300 . ?
C13B C14B 1.349(3) . ?
C13B H13B 0.9300 . ?
C14B H14B 0.9300 . ?
C16B C17B 1.359(3) . ?
C16B H16B 0.9300 . ?
C17B H17B 0.9300 . ?
